data_2200573
loop_
_publ_author_name
'Niemeyer, Mark'

_publ_section_title
;
 <i>trans</i>-Diiodopentakis(tetrahydrofuran)ytterbium(III)
 tetraiodo-<i>trans</i>-bis(tetrahydrofuran)ytterbium(III)
;
_journal_issue 8
_journal_name_full 'Acta Crystallographica Section E'
_journal_page_first m363
_journal_page_last m364
_journal_paper_doi 10.1107/S1600536801011254
_journal_volume 57
_journal_year 2001
_chemical_formula_iupac '[Yb I2 (C4 H8 O)5] [Yb I4 (C4 H8 O)2]'
_chemical_formula_moiety 'C20 H40 I2 O5 Yb 1+, C8 H16 I4 O2 Yb 1-'
_chemical_formula_sum 'C28 H56 I6 O7 Yb2'
_chemical_formula_weight 1612.21
_chemical_name_systematic
;
 Trans-diodo-pentakis(tetrahydrofuran)ytterbium(III)-tetraiodo-
trans-bis(tetrahydrofuran)ytterbium(III)
;
_space_group_IT_number 15
_symmetry_cell_setting monoclinic
_symmetry_space_group_name_Hall '-C 2yc'
_symmetry_space_group_name_H-M 'C 1 2/c 1'
_cell_angle_alpha 90.00
_cell_angle_beta 98.050(10)
_cell_angle_gamma 90.00
_cell_formula_units_Z 4
_cell_length_a 12.722(2)
_cell_length_b 12.037(3)
_cell_length_c 28.551(4)
_cell_measurement_reflns_used 20
_cell_measurement_temperature 173(2)
_cell_measurement_theta_max 12.0
_cell_measurement_theta_min 8.5
_cell_volume 4329.1(14)
_computing_cell_refinement P3
_computing_data_collection 'P3 (Siemens, 1989)'
_computing_data_reduction 'XDISK (Siemens 1989)'
_computing_molecular_graphics 'SHELXTL (Sheldrick, 1998)'
_computing_publication_material SHELXTL
_computing_structure_refinement 'SHELXL97 (Sheldrick, 1997)'
_computing_structure_solution 'SHELXS97 (Sheldrick, 1997)'
_diffrn_ambient_temperature 173(2)
_diffrn_measured_fraction_theta_full .999
_diffrn_measured_fraction_theta_max .999
_diffrn_measurement_device_type 'Rebuild Syntex P2~1~/Siemens P3 four-circle diffractometer'
_diffrn_measurement_method Wyckoff
_diffrn_radiation_monochromator graphite
_diffrn_radiation_source 'fine-focus sealed tube'
_diffrn_radiation_type MoK\a
_diffrn_radiation_wavelength .71073
_diffrn_reflns_av_R_equivalents .050
_diffrn_reflns_av_sigmaI/netI .0406
_diffrn_reflns_limit_h_max 16
_diffrn_reflns_limit_h_min 0
_diffrn_reflns_limit_k_max 15
_diffrn_reflns_limit_k_min 0
_diffrn_reflns_limit_l_max 36
_diffrn_reflns_limit_l_min -36
_diffrn_reflns_number 4945
_diffrn_reflns_theta_full 27.0
_diffrn_reflns_theta_max 27.0
_diffrn_reflns_theta_min 2.34
_diffrn_standards_decay_% 0
_diffrn_standards_interval_count 198
_diffrn_standards_number 2
_exptl_absorpt_coefficient_mu 8.61
_exptl_absorpt_correction_T_max 1.000
_exptl_absorpt_correction_T_min .404
_exptl_absorpt_correction_type psi-scan
_exptl_absorpt_process_details '(North et al., 1968)'
_exptl_crystal_colour orange
_exptl_crystal_density_diffrn 2.474
_exptl_crystal_density_method 'not measured'
_exptl_crystal_description plate
_exptl_crystal_F_000 2952
_exptl_crystal_size_max .32
_exptl_crystal_size_mid .22
_exptl_crystal_size_min .12
_refine_diff_density_max 3.10
_refine_diff_density_min -3.10
_refine_ls_extinction_method none
_refine_ls_goodness_of_fit_ref 1.14
_refine_ls_hydrogen_treatment constr
_refine_ls_matrix_type full
_refine_ls_number_parameters 198
_refine_ls_number_reflns 4733
_refine_ls_number_restraints 0
_refine_ls_restrained_S_all 1.14
_refine_ls_R_factor_all .070
_refine_ls_R_factor_gt .047
_refine_ls_shift/su_max .001
_refine_ls_shift/su_mean .000
_refine_ls_structure_factor_coef Fsqd
_refine_ls_weighting_details 'calc w = 1/[\s^2^(Fo^2^)+(0.0707P)^2^] where P = (Fo^2^+2Fc^2^)/3'
_refine_ls_weighting_scheme calc
_refine_ls_wR_factor_ref .126
_reflns_number_gt 3643
_reflns_number_total 4733
_reflns_threshold_expression I>2\s(I)
_cod_data_source_file ya6041.cif
_cod_data_source_block I
_cod_depositor_comments
;
The following automatic conversions were performed:
'_symmetry_cell_setting' value 'Monoclinic' changed to 'monoclinic'
according to '/home/saulius/struct/CIF-dictionaries/cif_core.dic'
dictionary named 'cif_core.dic' version 2.4.1 from 2010-06-29.

Automatic conversion script
Id: cif_fix_enum 1527 2010-12-29 10:47:43Z saulius 

The following automatic conversions were performed:

'_symmetry_cell_setting' value 'Monoclinic' changed to 'monoclinic'
according to /home/saulius/struct/CIF-dictionaries/cif_core.dic
dictionary named 'cif_core.dic' version 2.4.1 from 2010-06-29.

Automatic conversion script
Id: cif_fix_values 1715 2011-07-08 13:25:40Z adriana 
;
_cod_original_cell_volume 4329.1(13)
_cod_original_sg_symbol_H-M 'C 2/c'
_cod_database_code 2200573
_cod_database_fobs_code 2200573

loop_
_symmetry_equiv_pos_as_xyz
'x, y, z'
'-x, y, -z+1/2'
'x+1/2, y+1/2, z'
'-x+1/2, y+1/2, -z+1/2'
'-x, -y, -z'
'x, -y, z-1/2'
'-x+1/2, -y+1/2, -z'
'x+1/2, -y+1/2, z-1/2'

loop_
_atom_site_label
_atom_site_fract_x
_atom_site_fract_y
_atom_site_fract_z
_atom_site_U_iso_or_equiv
_atom_site_adp_type
_atom_site_calc_flag
_atom_site_refinement_flags
_atom_site_occupancy
_atom_site_disorder_assembly
_atom_site_disorder_group
_atom_site_type_symbol
Yb1 .0000 -.00167(4) .2500 .01565(13) Uani d S 1 . . Yb
Yb2 .5000 .0000 .5000 .01986(14) Uani d S 1 . . Yb
I1 .20953(4) -.00047(5) .21799(2) .02740(16) Uani d . 1 . . I
I2 .46595(5) -.22940(5) .46325(2) .03193(17) Uani d . 1 . . I
I3 .41257(5) .09411(6) .40581(2) .03066(17) Uani d . 1 . . I
O11 .0000 -.1966(7) .2500 .0214(18) Uani d S 1 . . O
O21 .0791(5) -.0636(6) .3254(2) .0270(14) Uani d . 1 . . O
O31 .0464(5) .1551(5) .2968(2) .0238(13) Uani d . 1 . . O
O41 .6681(5) -.0052(5) .4810(3) .0332(17) Uani d . 1 . . O
C12 .0541(7) -.2680(7) .2186(3) .0245(19) Uani d . 1 . . C
H12A .1319 -.2676 .2285 .054(7) Uiso calc R 1 . . H
H12B .0390 -.2424 .1854 .054(7) Uiso calc R 1 . . H
C13 .0086(8) -.3833(7) .2239(3) .028(2) Uani d . 1 . . C
H13A .0592 -.4419 .2175 .054(7) Uiso calc R 1 . . H
H13B -.0592 -.3937 .2027 .054(7) Uiso calc R 1 . . H
C22 .1748(8) -.1306(9) .3344(4) .038(2) Uani d . 1 . . C
H22A .2387 -.0833 .3353 .054(7) Uiso calc R 1 . . H
H22B .1759 -.1872 .3093 .054(7) Uiso calc R 1 . . H
C23 .1723(10) -.1846(12) .3809(4) .055(4) Uani d . 1 . . C
H23A .2447 -.2028 .3965 .054(7) Uiso calc R 1 . . H
H23B .1288 -.2532 .3777 .054(7) Uiso calc R 1 . . H
C24 .1209(10) -.0946(12) .4079(4) .055(4) Uani d . 1 . . C
H24A .0859 -.1276 .4335 .054(7) Uiso calc R 1 . . H
H24B .1744 -.0399 .4219 .054(7) Uiso calc R 1 . . H
C25 .0409(9) -.0409(10) .3712(4) .040(3) Uani d . 1 . . C
H25A -.0305 -.0734 .3717 .054(7) Uiso calc R 1 . . H
H25B .0371 .0401 .3769 .054(7) Uiso calc R 1 . . H
C32 .1544(8) .1825(8) .3176(4) .030(2) Uani d . 1 . . C
H32A .1957 .2104 .2932 .054(7) Uiso calc R 1 . . H
H32B .1907 .1165 .3329 .054(7) Uiso calc R 1 . . H
C33 .1429(9) .2717(9) .3538(4) .039(3) Uani d . 1 . . C
H33A .1312 .2391 .3845 .054(7) Uiso calc R 1 . . H
H33B .2062 .3204 .3588 .054(7) Uiso calc R 1 . . H
C34 .0471(9) .3335(8) .3312(4) .041(3) Uani d . 1 . . C
H34A .0654 .3854 .3067 .054(7) Uiso calc R 1 . . H
H34B .0137 .3756 .3550 .054(7) Uiso calc R 1 . . H
C35 -.0241(8) .2424(8) .3098(4) .032(2) Uani d . 1 . . C
H35A -.0689 .2141 .3329 .054(7) Uiso calc R 1 . . H
H35B -.0709 .2697 .2815 .054(7) Uiso calc R 1 . . H
C42 .7123(8) .0858(8) .4573(4) .033(2) Uani d . 1 . . C
H42A .7578 .1333 .4800 .054(7) Uiso calc R 1 . . H
H42B .6556 .1320 .4397 .054(7) Uiso calc R 1 . . H
C43 .7759(10) .0285(10) .4244(4) .046(3) Uani d . 1 . . C
H43A .8298 .0787 .4140 .054(7) Uiso calc R 1 . . H
H43B .7300 -.0009 .3963 .054(7) Uiso calc R 1 . . H
C44 .8273(9) -.0647(9) .4553(4) .041(3) Uani d . 1 . . C
H44A .8469 -.1274 .4358 .054(7) Uiso calc R 1 . . H
H44B .8916 -.0381 .4758 .054(7) Uiso calc R 1 . . H
C45 .7426(7) -.0985(8) .4843(4) .034(2) Uani d . 1 . . C
H45A .7065 -.1670 .4714 .054(7) Uiso calc R 1 . . H
H45B .7736 -.1120 .5176 .054(7) Uiso calc R 1 . . H

loop_
_atom_site_aniso_label
_atom_site_aniso_U_11
_atom_site_aniso_U_22
_atom_site_aniso_U_33
_atom_site_aniso_U_12
_atom_site_aniso_U_13
_atom_site_aniso_U_23
Yb1 .0154(2) .0179(3) .0126(2) .000 -.00183(18) .000
Yb2 .0186(2) .0233(3) .0163(3) -.0040(2) -.00253(19) .0028(2)
I1 .0198(3) .0349(3) .0280(3) -.0017(2) .0052(2) -.0040(3)
I2 .0341(3) .0275(3) .0321(3) -.0088(3) -.0027(3) -.0040(3)
I3 .0333(3) .0385(4) .0175(3) -.0002(3) -.0059(2) .0058(3)
O11 .019(4) .021(4) .026(5) .000 .010(4) .000
O21 .032(3) .032(4) .014(3) -.001(3) -.006(3) .006(3)
O31 .023(3) .025(3) .021(3) -.002(3) -.005(2) -.009(3)
O41 .030(3) .032(4) .042(4) -.001(3) .017(3) .006(3)
C12 .024(4) .020(4) .028(5) .001(3) .001(4) -.009(4)
C13 .030(5) .020(5) .034(5) -.004(4) .001(4) -.002(4)
C22 .030(5) .037(6) .040(6) .006(4) -.016(4) .013(5)
C23 .039(6) .077(9) .044(7) -.012(6) -.012(5) .032(7)
C24 .056(7) .088(11) .017(5) -.019(7) -.004(5) .017(6)
C25 .050(6) .048(6) .022(5) -.010(5) .007(5) .008(5)
C32 .032(5) .022(4) .031(5) -.002(4) -.008(4) -.007(4)
C33 .046(6) .041(6) .028(5) -.016(5) -.004(5) -.016(5)
C34 .057(7) .025(5) .042(6) -.002(5) .013(5) -.011(5)
C35 .031(5) .031(5) .034(5) .004(4) .007(4) -.005(4)
C42 .024(5) .037(6) .038(6) -.005(4) .008(4) .017(5)
C43 .056(7) .048(7) .035(6) -.026(6) .018(6) -.010(5)
C44 .038(6) .034(6) .055(7) -.004(5) .019(5) -.009(5)
C45 .025(5) .031(5) .046(6) .000(4) .005(4) .002(5)

loop_
_atom_type_symbol
_atom_type_description
_atom_type_scat_dispersion_real
_atom_type_scat_dispersion_imag
_atom_type_scat_source
C C .0033 .0016 'International Tables Vol C Tables 4.2.6.8 and 6.1.1.4'
H H .0000 .0000 'International Tables Vol C Tables 4.2.6.8 and 6.1.1.4'
O O .0106 .0060 'International Tables Vol C Tables 4.2.6.8 and 6.1.1.4'
I I -.4742 1.8119 'International Tables Vol C Tables 4.2.6.8 and 6.1.1.4'
Yb Yb -.3850 5.5486 'International Tables Vol C Tables 4.2.6.8 and 6.1.1.4'

loop_
_geom_angle_atom_site_label_1
_geom_angle_atom_site_label_2
_geom_angle_atom_site_label_3
_geom_angle_site_symmetry_1
_geom_angle_site_symmetry_3
_geom_angle
_geom_angle_publ_flag
I1 Yb1 I1 . 2 179.44(3) y
O11 Yb1 O21 . . 71.64(16) y
O21 Yb1 O31 . . 72.1(2) y
O31 Yb1 O31 . 2 72.5(3) y
O11 Yb1 O21 . 2 71.64(16) ?
O31 Yb1 O21 2 2 72.1(2) ?
O31 Yb1 O11 . . 143.74(15) ?
O31 Yb1 O11 2 . 143.74(16) ?
O31 Yb1 O21 . 2 144.6(2) ?
O31 Yb1 O21 2 . 144.6(2) ?
O21 Yb1 O21 2 . 143.3(3) ?
O11 Yb1 I1 . . 90.28(16) y
O21 Yb1 I1 . . 89.73(16) y
O31 Yb1 I1 . . 90.37(14) y
O11 Yb1 I1 . 2 90.280(16) ?
O21 Yb1 I1 2 . 90.45(16) y
O31 Yb1 I1 2 . 89.17(14) y
O31 Yb1 I1 . 2 89.17(14) ?
O31 Yb1 I1 2 2 90.37(14) ?
O21 Yb1 I1 2 2 89.73(16) ?
O21 Yb1 I1 . 2 90.45(16) ?
I2 Yb2 I3 . . 90.98(2) y
I2 Yb2 I3 . 5_656 89.02(2) ?
I2 Yb2 I2 . 5_656 180.0 ?
I3 Yb2 I3 5_656 . 180.0 ?
I2 Yb2 I3 5_656 5_656 90.98(2) ?
I2 Yb2 I3 5_656 . 89.02(2) ?
O41 Yb2 I2 . . 89.19(17) y
O41 Yb2 I2 . 5_656 90.81(17) ?
O41 Yb2 I3 . . 92.29(19) y
O41 Yb2 I3 . 5_656 87.71(19) ?
O41 Yb2 I2 5_656 . 90.81(17) ?
O41 Yb2 I2 5_656 5_656 89.19(17) ?
O41 Yb2 I3 5_656 5_656 92.29(19) ?
O41 Yb2 I3 5_656 . 87.71(19) ?
O41 Yb2 O41 . 5_656 180.0 ?
C12 O11 C12 2 . 109.0(9) ?
C12 O11 Yb1 2 . 125.5(4) ?
C12 O11 Yb1 . . 125.5(4) ?
C22 O21 C25 . . 108.4(8) ?
C22 O21 Yb1 . . 125.2(6) ?
C25 O21 Yb1 . . 126.4(6) ?
C32 O31 C35 . . 108.1(7) ?
C32 O31 Yb1 . . 124.4(5) ?
C35 O31 Yb1 . . 127.6(5) ?
C42 O41 C45 . . 108.7(7) ?
C42 O41 Yb2 . . 122.1(5) ?
C45 O41 Yb2 . . 128.8(5) ?
O11 C12 C13 . . 104.7(7) ?
O11 C12 H12A . . 110.8 ?
C13 C12 H12A . . 110.8 ?
O11 C12 H12B . . 110.8 ?
C13 C12 H12B . . 110.8 ?
H12A C12 H12B . . 108.9 ?
C12 C13 C13 . 2 101.8(6) ?
C12 C13 H13A . . 111.4 ?
C13 C13 H13A 2 . 111.4 ?
C12 C13 H13B . . 111.4 ?
C13 C13 H13B 2 . 111.4 ?
H13A C13 H13B . . 109.3 ?
O21 C22 C23 . . 106.2(9) ?
O21 C22 H22A . . 110.5 ?
C23 C22 H22A . . 110.5 ?
O21 C22 H22B . . 110.5 ?
C23 C22 H22B . . 110.5 ?
H22A C22 H22B . . 108.7 ?
C22 C23 C24 . . 101.8(10) ?
C22 C23 H23A . . 111.4 ?
C24 C23 H23A . . 111.4 ?
C22 C23 H23B . . 111.4 ?
C24 C23 H23B . . 111.4 ?
H23A C23 H23B . . 109.3 ?
C25 C24 C23 . . 104.5(9) ?
C25 C24 H24A . . 110.9 ?
C23 C24 H24A . . 110.9 ?
C25 C24 H24B . . 110.9 ?
C23 C24 H24B . . 110.9 ?
H24A C24 H24B . . 108.9 ?
O21 C25 C24 . . 105.2(9) ?
O21 C25 H25A . . 110.7 ?
C24 C25 H25A . . 110.7 ?
O21 C25 H25B . . 110.7 ?
C24 C25 H25B . . 110.7 ?
H25A C25 H25B . . 108.8 ?
O31 C32 C33 . . 105.3(8) ?
O31 C32 H32A . . 110.7 ?
C33 C32 H32A . . 110.7 ?
O31 C32 H32B . . 110.7 ?
C33 C32 H32B . . 110.7 ?
H32A C32 H32B . . 108.8 ?
C34 C33 C32 . . 102.0(8) ?
C34 C33 H33A . . 111.4 ?
C32 C33 H33A . . 111.4 ?
C34 C33 H33B . . 111.4 ?
C32 C33 H33B . . 111.4 ?
H33A C33 H33B . . 109.2 ?
C33 C34 C35 . . 102.9(8) ?
C33 C34 H34A . . 111.2 ?
C35 C34 H34A . . 111.2 ?
C33 C34 H34B . . 111.2 ?
C35 C34 H34B . . 111.2 ?
H34A C34 H34B . . 109.1 ?
O31 C35 C34 . . 105.8(8) ?
O31 C35 H35A . . 110.6 ?
C34 C35 H35A . . 110.6 ?
O31 C35 H35B . . 110.6 ?
C34 C35 H35B . . 110.6 ?
H35A C35 H35B . . 108.7 ?
O41 C42 C43 . . 103.1(8) ?
O41 C42 H42A . . 111.1 ?
C43 C42 H42A . . 111.1 ?
O41 C42 H42B . . 111.1 ?
C43 C42 H42B . . 111.1 ?
H42A C42 H42B . . 109.1 ?
C42 C43 C44 . . 101.7(9) ?
C42 C43 H43A . . 111.4 ?
C44 C43 H43A . . 111.4 ?
C42 C43 H43B . . 111.4 ?
C44 C43 H43B . . 111.4 ?
H43A C43 H43B . . 109.3 ?
C45 C44 C43 . . 103.7(9) ?
C45 C44 H44A . . 111.0 ?
C43 C44 H44A . . 111.0 ?
C45 C44 H44B . . 111.0 ?
C43 C44 H44B . . 111.0 ?
H44A C44 H44B . . 109.0 ?
O41 C45 C44 . . 105.4(8) ?
O41 C45 H45A . . 110.7 ?
C44 C45 H45A . . 110.7 ?
O41 C45 H45B . . 110.7 ?
C44 C45 H45B . . 110.7 ?
H45A C45 H45B . . 108.8 ?

loop_
_geom_bond_atom_site_label_1
_geom_bond_atom_site_label_2
_geom_bond_site_symmetry_2
_geom_bond_distance
_geom_bond_publ_flag
Yb1 I1 . 2.9366(9) y
Yb1 I1 2 2.9366(9) ?
Yb1 O11 . 2.347(8) y
Yb1 O21 . 2.365(6) y
Yb1 O21 2 2.365(6) ?
Yb1 O31 . 2.340(6) y
Yb1 O31 2 2.340(6) ?
Yb2 I2 . 2.9641(8) y
Yb2 I2 5_656 2.9641(8) ?
Yb2 I3 . 2.9856(9) y
Yb2 I3 5_656 2.9856(9) ?
Yb2 O41 . 2.279(6) y
Yb2 O41 5_656 2.279(6) ?
O11 C12 2 1.479(9) ?
O11 C12 . 1.479(9) ?
O21 C22 . 1.453(12) ?
O21 C25 . 1.485(12) ?
O31 C32 . 1.456(11) ?
O31 C35 . 1.463(11) ?
O41 C42 . 1.443(10) ?
O41 C45 . 1.464(11) ?
C12 C13 . 1.520(12) ?
C12 H12A . .9900 ?
C12 H12B . .9900 ?
C13 C13 2 1.534(19) ?
C13 H13A . .9900 ?
C13 H13B . .9900 ?
C22 C23 . 1.483(15) ?
C22 H22A . .9900 ?
C22 H22B . .9900 ?
C23 C24 . 1.53(2) ?
C23 H23A . .9900 ?
C23 H23B . .9900 ?
C24 C25 . 1.501(16) ?
C24 H24A . .9900 ?
C24 H24B . .9900 ?
C25 H25A . .9900 ?
C25 H25B . .9900 ?
C32 C33 . 1.511(13) ?
C32 H32A . .9900 ?
C32 H32B . .9900 ?
C33 C34 . 1.495(16) ?
C33 H33A . .9900 ?
C33 H33B . .9900 ?
C34 C35 . 1.497(15) ?
C34 H34A . .9900 ?
C34 H34B . .9900 ?
C35 H35A . .9900 ?
C35 H35B . .9900 ?
C42 C43 . 1.492(14) ?
C42 H42A . .9900 ?
C42 H42B . .9900 ?
C43 C44 . 1.517(18) ?
C43 H43A . .9900 ?
C43 H43B . .9900 ?
C44 C45 . 1.503(13) ?
C44 H44A . .9900 ?
C44 H44B . .9900 ?
C45 H45A . .9900 ?
C45 H45B . .9900 ?
